data_8100653
loop_
_publ_author_name
'Li, Man-Rong'
'Mao, Shao-Yu'
'Huang, Ya-Xi'
'Mi, Jin-Xiao'
'Wei, Zan-Bin'
'Zhao, Jing-Tai'
'Kniep, R\"udiger'

_publ_section_title
;
 Crystal structure of ammonium gallium (monophosphate-hydrogenmonoborate-
 monophosphate), (NH~4~)Ga[BP~2~O~8~(OH)]
;
_journal_coden_ASTM ZKNSFT
_journal_issue 2
_journal_name_full 'Zeitschrift f\"ur Kristallographie - New Crystal Structures'
_journal_page_first 165
_journal_page_last 166
_journal_paper_doi 10.1524/ncrs.2002.217.2.165
_journal_volume 217
_journal_year 2002
_chemical_formula_structural '(NH4 )Ga[BP2 O8(OH)]'
_chemical_formula_sum 'B Ga H5 N O9 P2'
_chemical_formula_weight 305.52
_chemical_name_common '(NH4 )Ga[BP2 O8(OH)]'
_space_group_IT_number 14
_symmetry_cell_setting monoclinic
_symmetry_space_group_name_Hall '-P 2ybc'
_symmetry_space_group_name_H-M 'P 1 21/c 1'
_cell_angle_alpha 90.00
_cell_angle_beta 102.65(3)
_cell_angle_gamma 90.00
_cell_formula_units_Z 4
_cell_length_a 9.2812(19)
_cell_length_b 8.2922(17)
_cell_length_c 9.5643(19)
_cell_measurement_temperature 293(2)
_cell_volume 718.2(3)
_diffrn_ambient_temperature 293(2)
_exptl_crystal_density_diffrn 2.825
_cod_original_sg_symbol_H-M 'P 21/c'
_cod_original_formula_sum 'H5 B1 Ga1 N1 O9 P2'
_cod_database_code 8100653

loop_
_symmetry_equiv_pos_as_xyz
'x, y, z'
'-x, y+1/2, -z+1/2'
'-x, -y, -z'
'x, -y-1/2, z-1/2'

loop_
_atom_site_label
_atom_site_type_symbol
_atom_site_fract_x
_atom_site_fract_y
_atom_site_fract_z
_atom_site_U_iso_or_equiv
_atom_site_adp_type
_atom_site_occupancy
_atom_site_calc_flag
_atom_site_refinement_flags
_atom_site_disorder_assembly
_atom_site_disorder_group
Ga Ga 0.79018(9) 0.15254(11) 0.57006(8) 0.0077(2) Uani 1 d . . .
P1 P 0.9276(2) 0.0648(2) 0.29734(19) 0.0059(4) Uani 1 d . . .
P2 P 0.5807(2) 0.2393(2) 0.78339(19) 0.0073(4) Uani 1 d . . .
O1 O 0.9154(6) 0.1661(7) 0.4274(5) 0.0119(11) Uani 1 d . . .
O2 O 0.8917(5) 0.3404(7) 0.6562(5) 0.0087(7) Uani 1 d . . .
O3 O 0.9202(5) 0.0047(6) 0.6917(5) 0.0087(7) Uani 1 d . . .
O4 O 0.6560(6) 0.1262(6) 0.6990(5) 0.0108(11) Uani 1 d . . .
O5 O 0.6823(6) -0.0476(7) 0.4643(5) 0.0121(11) Uani 1 d . . .
O6 O 0.6382(6) 0.2788(7) 0.4428(6) 0.0136(11) Uani 1 d . . .
O7 O 0.5921(6) 0.4163(6) 0.7354(5) 0.0095(10) Uani 1 d . . .
O8 O 0.8156(5) -0.0782(6) 0.2827(5) 0.0107(11) Uani 1 d . . .
O9 O 0.4128(5) 0.2063(6) 0.7469(6) 0.0103(11) Uani 1 d . . .
B B 0.6649(9) -0.0617(11) 0.3072(8) 0.0080(15) Uani 1 d . . .
N N 1.1793(9) 0.1023(10) 0.0554(8) 0.0270(18) Uani 1 d . . .
H1 H 0.6452 0.0000 0.5312 0.050 Uiso 1 d . . .
H2 H 0.2328 0.0560 0.0189 0.050 Uiso 1 d . . .
H3 H 0.2661 0.1296 0.0906 0.050 Uiso 1 d . . .
H4 H 0.0846 0.1844 0.0067 0.050 Uiso 1 d . . .
H5 H 0.1937 0.0378 0.0994 0.050 Uiso 1 d . . .

loop_
_atom_site_aniso_label
_atom_site_aniso_U_11
_atom_site_aniso_U_22
_atom_site_aniso_U_33
_atom_site_aniso_U_23
_atom_site_aniso_U_13
_atom_site_aniso_U_12
Ga 0.0074(4) 0.0079(4) 0.0072(3) -0.0005(3) 0.0004(3) 0.0001(4)
P1 0.0048(8) 0.0058(8) 0.0069(8) -0.0002(7) 0.0008(6) 0.0006(7)
P2 0.0057(8) 0.0075(9) 0.0080(8) -0.0008(7) 0.0001(6) -0.0016(7)
O1 0.014(2) 0.012(3) 0.010(2) 0.000(2) 0.005(2) 0.000(2)
O2 0.0073(16) 0.0089(18) 0.0085(16) 0.0008(14) -0.0011(13) -0.0010(15)
O3 0.0073(16) 0.0089(18) 0.0085(16) 0.0008(14) -0.0011(13) -0.0010(15)
O4 0.012(2) 0.010(3) 0.011(2) 0.000(2) 0.005(2) -0.001(2)
O5 0.017(3) 0.012(3) 0.007(2) -0.001(2) 0.002(2) -0.003(2)
O6 0.010(2) 0.015(3) 0.014(3) 0.000(2) -0.002(2) 0.007(2)
O7 0.010(2) 0.005(2) 0.013(2) -0.002(2) 0.000(2) -0.004(2)
O8 0.008(2) 0.008(3) 0.015(2) -0.001(2) 0.000(2) 0.000(2)
O9 0.004(2) 0.007(3) 0.018(3) 0.000(2) 0.000(2) -0.003(2)
B 0.007(3) 0.008(4) 0.009(3) 0.002(3) 0.001(3) 0.000(3)
N 0.031(4) 0.028(4) 0.021(4) -0.010(3) 0.004(3) 0.002(4)

loop_
_geom_bond_atom_site_label_1
_geom_bond_atom_site_label_2
_geom_bond_distance
_geom_bond_site_symmetry_2
_geom_bond_publ_flag
Ga O2 1.912(5) . n
Ga O3 1.923(5) . n
Ga O4 1.947(5) . n
Ga O6 1.954(5) . n
Ga O1 1.980(5) . n
Ga O5 2.083(5) . n
P1 O3 1.507(5) 3_756 n
P1 O1 1.526(5) . n
P1 O2 1.534(5) 4_565 n
P1 O8 1.563(6) . n
P2 O4 1.506(5) . n
P2 O6 1.508(6) 4_566 n
P2 O9 1.545(5) . n
P2 O7 1.548(6) . n
O2 P1 1.534(5) 4_566 n
O3 P1 1.507(5) 3_756 n
O5 B 1.480(9) . n
O6 P2 1.508(5) 4_565 n
O7 B 1.476(9) 4_566 n
O8 B 1.474(9) . n
O9 B 1.436(10) 3_656 n
B O9 1.436(10) 3_656 n
B O7 1.476(9) 4_565 n
